data_4034006
loop_
_publ_author_name
'Bagum, Halima'
'Christensen, Kirsten E.'
'Genov, Miroslav'
'Pretsch, Alexander'
'Pretsch, Dagmar'
'Moloney, Mark G.'

_publ_section_title
;
 Synthetic Access to 3-Substituted Pyroglutamic Acids from Tetramate
 Derivatives of Serine, Threonine, <i>allo</i>-Threonine, and Cysteine.
;
_journal_issue 16
_journal_name_full 'The Journal of organic chemistry'
_journal_page_first 10257
_journal_page_last 10279
_journal_paper_doi 10.1021/acs.joc.9b01432
_journal_volume 84
_journal_year 2019
_chemical_absolute_configuration ad
_chemical_formula_moiety 'C19 H23 N O5 S'
_chemical_formula_sum 'C19 H23 N O5 S'
_chemical_formula_weight 377.46
_chemical_melting_point ?
_space_group_IT_number 19
_space_group_name_Hall 'P 2ac 2ab'
_space_group_name_H-M_alt 'P 21 21 21'
_symmetry_cell_setting orthorhombic
_symmetry_space_group_name_Hall 'P 2ac 2ab'
_symmetry_space_group_name_H-M 'P 21 21 21'
_atom_sites_solution_hydrogens difmap
_atom_sites_solution_primary other
_audit_creation_date 2017-09-11
_audit_creation_method CRYSTALS_ver_14.61_build_6320
_cell_angle_alpha 90
_cell_angle_beta 90
_cell_angle_gamma 90
_cell_formula_units_Z 4
_cell_length_a 6.87920(10)
_cell_length_b 9.61310(10)
_cell_length_c 27.6203(4)
_cell_measurement_reflns_used 16281
_cell_measurement_temperature 150
_cell_measurement_theta_max 76
_cell_measurement_theta_min 5
_cell_volume 1826.54(4)
_computing_cell_refinement 'CrysAlisPro, (Agilent, 2011)'
_computing_data_collection 'SuperNova, (Oxford Diffraction, 2010)'
_computing_data_reduction 'CrysAlisPro, (Agilent, 2011)'
_computing_molecular_graphics 'CAMERON (Watkin et al., 1996)'
_computing_publication_material 'CRYSTALS (Betteridge et al., 2003)'
_computing_structure_refinement 'CRYSTALS (Betteridge et al., 2003)'
_computing_structure_solution 'Superflip (Palatinus & Chapuis, 2007)'
_diffrn_ambient_temperature 150
_diffrn_measured_fraction_theta_full 0.996
_diffrn_measured_fraction_theta_max 0.993
_diffrn_measurement_device Area
_diffrn_measurement_device_type 'Oxford Diffraction SuperNova'
_diffrn_measurement_method \w
_diffrn_radiation_monochromator graphite
_diffrn_radiation_type 'Cu K\a'
_diffrn_radiation_wavelength 1.54184
_diffrn_reflns_av_R_equivalents 0.030
_diffrn_reflns_av_sigmaI/netI 0.0351
_diffrn_reflns_limit_h_max 8
_diffrn_reflns_limit_h_min -8
_diffrn_reflns_limit_k_max 11
_diffrn_reflns_limit_k_min -9
_diffrn_reflns_limit_l_max 33
_diffrn_reflns_limit_l_min -34
_diffrn_reflns_number 27298
_diffrn_reflns_theta_full 74.714
_diffrn_reflns_theta_max 76.239
_diffrn_reflns_theta_min 4.871
_diffrn_standards_number 0
_exptl_absorpt_coefficient_mu 1.837
_exptl_absorpt_correction_T_max 0.91
_exptl_absorpt_correction_T_min 0.59
_exptl_absorpt_correction_type multi-scan
_exptl_absorpt_process_details 'CrysAlisPro, (Agilent, 2011)'
_exptl_crystal_colour clear_pale_colourless
_exptl_crystal_density_diffrn 1.373
_exptl_crystal_density_meas ?
_exptl_crystal_density_method 'not measured'
_exptl_crystal_description plate
_exptl_crystal_F_000 800
_exptl_crystal_size_max 0.30
_exptl_crystal_size_mid 0.22
_exptl_crystal_size_min 0.05
_refine_diff_density_max 0.17
_refine_diff_density_min -0.15
_refine_ls_abs_structure_details 'Flack (1983), 1587 Friedel-pairs'
_refine_ls_abs_structure_Flack -0.011(10)
_refine_ls_extinction_method None
_refine_ls_goodness_of_fit_ref 0.9954
_refine_ls_hydrogen_treatment constr
_refine_ls_matrix_type full
_refine_ls_number_parameters 236
_refine_ls_number_reflns 3794
_refine_ls_number_restraints 0
_refine_ls_R_factor_all 0.0224
_refine_ls_R_factor_gt 0.0219
_refine_ls_shift/su_max 0.0005110
_refine_ls_shift/su_mean 0.0000567
_refine_ls_structure_factor_coef Fsqd
_refine_ls_weighting_details
;
 Method= Modified Sheldrick 
 w=1/[\s^2^(F^2^) + ( 0.03P)^2^ + 0.43P] 
 ,where P=(max(Fo^2^,0) + 2Fc^2^)/3 
;
_refine_ls_weighting_scheme calc
_refine_ls_wR_factor_all 0.0566
_refine_ls_wR_factor_gt 0.0561
_refine_ls_wR_factor_ref 0.0566
_reflns_limit_h_max 8
_reflns_limit_h_min -8
_reflns_limit_k_max 11
_reflns_limit_k_min 0
_reflns_limit_l_max 34
_reflns_limit_l_min 0
_reflns_number_gt 3733
_reflns_number_total 3794
_reflns_threshold_expression I>2.0\s(I)
_oxford_diffrn_Wilson_B_factor 1.75
_oxford_diffrn_Wilson_scale 0.02
_oxford_refine_ls_r_factor_ref 0.0224
_oxford_refine_ls_scale 6.63(9)
_oxford_reflns_number_all 3794
_oxford_reflns_threshold_expression_ref I>-3.0\s(I)
_oxford_structure_analysis_title 6807
_cod_data_source_file jo9b01432_si_002.cif
_cod_data_source_block 15ai
_cod_depositor_comments
;
The following automatic conversions were performed:

data item '_chemical_melting_point' value 'not measured' was changed
to '?' -- the value is undefined or not given.

data item '_atom_sites_solution_primary' value 'Other' was changed to
'other' in accordance with the
/home/data/users/saulius/crontab/automatic-downloads/current/ACS/lib/dictionaries/cif_core.dic
dictionary named 'cif_core.dic' version 2.4.2 last updated on
2011-04-26.

data item '_exptl_crystal_density_meas' value 'not measured' was
changed to '?' -- the value is perceived as not measured.

Automatic conversion script
Id: cif_fix_values 6909 2019-04-08 15:41:33Z antanas 
;
_cod_original_sg_symbol_H-M 'P 21 21 21 '
_cod_database_code 4034006

loop_
_symmetry_equiv_pos_as_xyz
x,y,z
-x+1/2,-y,z+1/2
x+1/2,-y+1/2,-z
-x,y+1/2,-z+1/2

loop_
_atom_site_label
_atom_site_type_symbol
_atom_site_fract_x
_atom_site_fract_y
_atom_site_fract_z
_atom_site_U_iso_or_equiv
_atom_site_occupancy
_atom_site_adp_type
_atom_site_refinement_flags_posn
O1 O 0.16623(14) 0.73796(10) 0.29278(3) 0.0302 1.0000 Uani .
S2 S 0.19439(4) 0.77319(3) 0.345066(10) 0.0214 1.0000 Uani .
C3 C -0.05436(16) 0.76462(12) 0.37101(4) 0.0185 1.0000 Uani .
N4 N -0.09457(14) 0.61574(10) 0.37365(4) 0.0182 1.0000 Uani .
C5 C -0.20929(17) 0.55695(12) 0.33700(4) 0.0206 1.0000 Uani .
C6 C -0.12177(18) 0.42306(13) 0.32389(4) 0.0226 1.0000 Uani .
C7 C 0.04581(17) 0.40487(12) 0.34762(4) 0.0194 1.0000 Uani .
C8 C 0.07353(17) 0.52621(12) 0.38306(4) 0.0182 1.0000 Uani .
C9 C 0.25906(16) 0.61268(12) 0.37561(5) 0.0210 1.0000 Uani .
C11 C -0.09155(19) 0.85130(13) 0.41698(4) 0.0213 1.0000 Uani .
C12 C 0.0155(2) 0.79903(14) 0.46180(5) 0.0315 1.0000 Uani .
C13 C -0.0331(2) 1.00269(13) 0.40676(5) 0.0282 1.0000 Uani .
C14 C -0.3120(2) 0.84427(13) 0.42631(5) 0.0274 1.0000 Uani .
O21 O -0.35138(13) 0.61405(10) 0.32007(3) 0.0257 1.0000 Uani .
C31 C 0.19006(18) 0.29388(11) 0.34210(4) 0.0205 1.0000 Uani .
C32 C 0.1672(2) 0.19475(12) 0.30534(4) 0.0235 1.0000 Uani .
C33 C 0.3119(2) 0.09832(12) 0.29533(4) 0.0260 1.0000 Uani .
C34 C 0.4831(2) 0.09946(13) 0.32196(5) 0.0261 1.0000 Uani .
C35 C 0.5048(2) 0.19247(14) 0.36028(5) 0.0278 1.0000 Uani .
C36 C 0.36038(19) 0.28846(13) 0.36997(4) 0.0247 1.0000 Uani .
O37 O 0.63755(16) 0.01483(11) 0.31322(3) 0.0372 1.0000 Uani .
C38 C 0.6379(2) -0.06273(16) 0.26858(5) 0.0367 1.0000 Uani .
C41 C 0.06259(19) 0.46713(12) 0.43524(4) 0.0215 1.0000 Uani .
O42 O 0.19751(16) 0.45935(10) 0.46263(3) 0.0300 1.0000 Uani .
O43 O -0.11624(15) 0.42347(11) 0.44510(3) 0.0328 1.0000 Uani .
C44 C -0.1473(3) 0.36621(17) 0.49307(6) 0.0432 1.0000 Uani .
H31 H -0.1355 0.8041 0.3465 0.0216 1.0000 Uiso R
H61 H -0.1763 0.3640 0.3012 0.0278 1.0000 Uiso R
H91 H 0.3153 0.6352 0.4067 0.0261 1.0000 Uiso R
H92 H 0.3531 0.5697 0.3546 0.0271 1.0000 Uiso R
H121 H -0.0111 0.8593 0.4886 0.0458 1.0000 Uiso R
H122 H 0.1522 0.7979 0.4562 0.0459 1.0000 Uiso R
H123 H -0.0196 0.7050 0.4703 0.0450 1.0000 Uiso R
H133 H -0.0776 1.0626 0.4322 0.0407 1.0000 Uiso R
H132 H 0.1092 1.0114 0.4047 0.0415 1.0000 Uiso R
H131 H -0.0896 1.0362 0.3763 0.0398 1.0000 Uiso R
H141 H -0.3416 0.8989 0.4554 0.0409 1.0000 Uiso R
H142 H -0.3837 0.8795 0.3989 0.0396 1.0000 Uiso R
H143 H -0.3512 0.7475 0.4313 0.0414 1.0000 Uiso R
H321 H 0.0531 0.1969 0.2861 0.0257 1.0000 Uiso R
H331 H 0.2952 0.0345 0.2697 0.0306 1.0000 Uiso R
H351 H 0.6217 0.1931 0.3780 0.0332 1.0000 Uiso R
H361 H 0.3803 0.3515 0.3955 0.0286 1.0000 Uiso R
H383 H 0.7645 -0.1042 0.2665 0.0534 1.0000 Uiso R
H382 H 0.5406 -0.1365 0.2703 0.0526 1.0000 Uiso R
H381 H 0.6139 -0.0019 0.2413 0.0524 1.0000 Uiso R
H441 H -0.2855 0.3640 0.4971 0.0658 1.0000 Uiso R
H442 H -0.0970 0.4258 0.5180 0.0660 1.0000 Uiso R
H443 H -0.1035 0.2736 0.4952 0.0660 1.0000 Uiso R

loop_
_atom_site_aniso_label
_atom_site_aniso_U_11
_atom_site_aniso_U_22
_atom_site_aniso_U_33
_atom_site_aniso_U_23
_atom_site_aniso_U_13
_atom_site_aniso_U_12
O1 0.0340(5) 0.0364(5) 0.0202(4) 0.0032(4) 0.0056(4) 0.0041(4)
S2 0.02180(13) 0.02008(13) 0.02222(13) 0.00283(10) 0.00265(11) -0.00168(11)
C3 0.0184(5) 0.0196(5) 0.0177(5) 0.0016(4) 0.0001(4) 0.0014(4)
N4 0.0172(4) 0.0198(5) 0.0176(4) -0.0001(4) -0.0002(4) 0.0005(4)
C5 0.0181(5) 0.0251(6) 0.0187(5) -0.0002(4) 0.0026(5) -0.0031(5)
C6 0.0229(6) 0.0230(6) 0.0220(6) -0.0031(5) -0.0007(4) -0.0023(5)
C7 0.0226(5) 0.0181(5) 0.0174(5) 0.0003(4) 0.0028(5) -0.0024(4)
C8 0.0181(5) 0.0187(5) 0.0178(5) 0.0014(4) 0.0005(4) 0.0004(5)
C9 0.0183(5) 0.0200(6) 0.0246(6) 0.0019(5) -0.0020(4) -0.0004(4)
C11 0.0264(6) 0.0197(6) 0.0177(5) -0.0011(4) -0.0007(5) 0.0033(5)
C12 0.0447(8) 0.0297(7) 0.0200(6) -0.0034(5) -0.0076(5) 0.0094(6)
C13 0.0348(7) 0.0195(6) 0.0304(6) -0.0027(5) -0.0008(6) 0.0018(5)
C14 0.0288(6) 0.0299(6) 0.0236(6) -0.0029(5) 0.0057(5) 0.0029(6)
O21 0.0183(4) 0.0330(5) 0.0259(4) -0.0023(4) -0.0034(3) 0.0030(4)
C31 0.0254(5) 0.0174(5) 0.0188(5) 0.0019(4) 0.0023(5) 0.0011(5)
C32 0.0311(7) 0.0207(6) 0.0185(5) 0.0016(4) -0.0004(5) -0.0005(5)
C33 0.0416(7) 0.0186(5) 0.0177(5) 0.0003(4) 0.0009(6) 0.0036(6)
C34 0.0380(7) 0.0206(6) 0.0196(6) 0.0030(5) 0.0031(5) 0.0099(5)
C35 0.0328(7) 0.0269(6) 0.0238(6) -0.0007(5) -0.0039(5) 0.0095(6)
C36 0.0315(7) 0.0216(6) 0.0210(5) -0.0027(5) -0.0019(5) 0.0044(5)
O37 0.0495(6) 0.0392(5) 0.0228(4) -0.0054(4) -0.0031(4) 0.0251(5)
C38 0.0552(9) 0.0343(7) 0.0206(6) -0.0021(5) 0.0023(6) 0.0209(7)
C41 0.0299(6) 0.0150(5) 0.0196(5) -0.0010(4) 0.0013(5) 0.0022(5)
O42 0.0370(5) 0.0326(5) 0.0203(4) 0.0008(4) -0.0051(4) 0.0068(5)
O43 0.0354(5) 0.0381(5) 0.0251(5) 0.0082(4) 0.0051(4) -0.0091(4)
C44 0.0586(11) 0.0413(8) 0.0296(7) 0.0114(6) 0.0148(7) -0.0065(8)

loop_
_atom_type_symbol
_atom_type_scat_dispersion_real
_atom_type_scat_dispersion_imag
_atom_type_scat_Cromer_Mann_a1
_atom_type_scat_Cromer_Mann_b1
_atom_type_scat_Cromer_Mann_a2
_atom_type_scat_Cromer_Mann_b2
_atom_type_scat_Cromer_Mann_a3
_atom_type_scat_Cromer_Mann_b3
_atom_type_scat_Cromer_Mann_a4
_atom_type_scat_Cromer_Mann_b4
_atom_type_scat_Cromer_Mann_c
_atom_type_scat_source
C 0.0181 0.0091 2.3100 20.8439 1.0200 10.2075 1.5886 0.5687 0.8650 51.6512 0.2156 'International Tables Vol C 4.2.6.8 and 6.1.1.4'
H 0.0000 0.0000 0.4930 10.5109 0.3229 26.1257 0.1402 3.1424 0.0408 57.7998 0.0030 'International Tables Vol C 4.2.6.8 and 6.1.1.4'
N 0.0311 0.0180 12.2126 0.0057 3.1322 9.8933 2.0125 28.9975 1.1663 0.5826 -11.5290 'International Tables Vol C 4.2.6.8 and 6.1.1.4'
O 0.0492 0.0322 3.0485 13.2771 2.2868 5.7011 1.5463 0.3239 0.8670 32.9089 0.2508 'International Tables Vol C 4.2.6.8 and 6.1.1.4'
S 0.3331 0.5567 6.9053 1.4679 5.2034 22.2151 1.4379 0.2536 1.5863 56.1720 0.8669 'International Tables Vol C 4.2.6.8 and 6.1.1.4'

loop_
_geom_angle_atom_site_label_1
_geom_angle_atom_site_label_2
_geom_angle_atom_site_label_3
_geom_angle
_geom_angle_publ_flag
O1 S2 C3 104.07(5) yes
O1 S2 C9 106.75(6) yes
C3 S2 C9 90.51(5) yes
S2 C3 N4 103.73(7) yes
S2 C3 C11 116.56(8) yes
N4 C3 C11 117.25(10) yes
S2 C3 H31 104.3 no
N4 C3 H31 108.3 no
C11 C3 H31 105.8 no
C3 N4 C5 117.75(10) yes
C3 N4 C8 115.81(9) yes
C5 N4 C8 109.61(9) yes
N4 C5 C6 107.51(10) yes
N4 C5 O21 123.27(11) yes
C6 C5 O21 129.20(11) yes
C5 C6 C7 110.34(11) yes
C5 C6 H61 122.6 no
C7 C6 H61 127.0 no
C6 C7 C8 108.68(10) yes
C6 C7 C31 128.90(11) yes
C8 C7 C31 122.40(10) yes
C7 C8 N4 103.61(9) yes
C7 C8 C9 115.39(10) yes
N4 C8 C9 108.31(9) yes
C7 C8 C41 107.96(9) yes
N4 C8 C41 109.98(9) yes
C9 C8 C41 111.27(9) yes
C8 C9 S2 108.58(8) yes
C8 C9 H91 109.6 no
S2 C9 H91 108.7 no
C8 C9 H92 114.0 no
S2 C9 H92 104.5 no
H91 C9 H92 111.2 no
C3 C11 C12 114.24(10) yes
C3 C11 C13 108.51(10) yes
C12 C11 C13 109.56(11) yes
C3 C11 C14 106.13(10) yes
C12 C11 C14 108.98(11) yes
C13 C11 C14 109.29(11) yes
C11 C12 H121 109.6 no
C11 C12 H122 110.3 no
H121 C12 H122 108.8 no
C11 C12 H123 112.6 no
H121 C12 H123 109.4 no
H122 C12 H123 106.0 no
C11 C13 H133 110.5 no
C11 C13 H132 110.6 no
H133 C13 H132 108.0 no
C11 C13 H131 111.4 no
H133 C13 H131 107.8 no
H132 C13 H131 108.5 no
C11 C14 H141 108.6 no
C11 C14 H142 110.9 no
H141 C14 H142 110.4 no
C11 C14 H143 109.7 no
H141 C14 H143 109.7 no
H142 C14 H143 107.6 no
C7 C31 C32 119.65(11) yes
C7 C31 C36 122.39(10) yes
C32 C31 C36 117.77(11) yes
C31 C32 C33 121.20(12) yes
C31 C32 H321 119.0 no
C33 C32 H321 119.8 no
C32 C33 C34 119.83(11) yes
C32 C33 H331 119.8 no
C34 C33 H331 120.4 no
C33 C34 C35 119.91(12) yes
C33 C34 O37 124.34(12) yes
C35 C34 O37 115.75(12) yes
C34 C35 C36 119.88(12) yes
C34 C35 H351 119.4 no
C36 C35 H351 120.6 no
C31 C36 C35 121.26(11) yes
C31 C36 H361 120.6 no
C35 C36 H361 118.1 no
C34 O37 C38 117.54(11) yes
O37 C38 H383 105.4 no
O37 C38 H382 109.4 no
H383 C38 H382 108.9 no
O37 C38 H381 110.7 no
H383 C38 H381 111.1 no
H382 C38 H381 111.1 no
C8 C41 O42 124.84(11) yes
C8 C41 O43 110.56(10) yes
O42 C41 O43 124.59(11) yes
C41 O43 C44 116.32(11) yes
O43 C44 H441 105.0 no
O43 C44 H442 112.0 no
H441 C44 H442 106.8 no
O43 C44 H443 111.6 no
H441 C44 H443 106.8 no
H442 C44 H443 113.9 no

loop_
_geom_bond_atom_site_label_1
_geom_bond_atom_site_label_2
_geom_bond_distance
_geom_bond_publ_flag
O1 S2 1.4959(9) yes
S2 C3 1.8570(12) yes
S2 C9 1.8140(12) yes
C3 N4 1.4596(15) yes
C3 C11 1.5402(16) yes
C3 H31 0.956 no
N4 C5 1.4025(15) yes
N4 C8 1.4647(15) yes
C5 C6 1.4664(17) yes
C5 O21 1.2146(15) yes
C6 C7 1.3377(17) yes
C6 H61 0.925 no
C7 C8 1.5346(16) yes
C7 C31 1.4650(16) yes
C8 C9 1.5370(15) yes
C8 C41 1.5510(15) yes
C9 H91 0.966 no
C9 H92 0.962 no
C11 C12 1.5254(17) yes
C11 C13 1.5362(17) yes
C11 C14 1.5396(18) yes
C12 H121 0.957 no
C12 H122 0.953 no
C12 H123 0.965 no
C13 H133 0.959 no
C13 H132 0.984 no
C13 H131 0.982 no
C14 H141 0.982 no
C14 H142 0.966 no
C14 H143 0.978 no
C31 C32 1.4015(16) yes
C31 C36 1.4029(17) yes
C32 C33 1.3880(18) yes
C32 H321 0.949 no
C33 C34 1.388(2) yes
C33 H331 0.943 no
C34 C35 1.3937(18) yes
C34 O37 1.3600(16) yes
C35 C36 1.3821(18) yes
C35 H351 0.942 no
C36 H361 0.940 no
O37 C38 1.4411(16) yes
C38 H383 0.960 no
C38 H382 0.976 no
C38 H381 0.967 no
C41 O42 1.1997(16) yes
C41 O43 1.3280(16) yes
O43 C44 1.4507(16) yes
C44 H441 0.958 no
C44 H442 0.960 no
C44 H443 0.942 no

loop_
_geom_hbond_atom_site_label_D
_geom_hbond_atom_site_label_H
_geom_hbond_atom_site_label_A
_geom_hbond_site_symmetry_A
_geom_hbond_angle_DHA
_geom_hbond_distance_DH
_geom_hbond_distance_HA
_geom_hbond_distance_DA
_geom_hbond_publ_flag
C9 H92 O21 1_655 140 0.96 2.29 3.0879(18) yes
C12 H123 C41 . 134 0.96 2.55 3.2898(18) yes
C13 H131 O37 1_465 148 0.98 2.57 3.4383(18) yes
C36 H361 O42 . 139 0.94 2.47 3.2410(18) yes
